data_4113232
loop_
_publ_author_name
'Stephan A. Reiter'
'Stefan D. Nogai'
'Konstantin Karaghiosoff'
'Hubert Schmidbaur'

_publ_contact_author_address
;
 Anorganische und Analytische Chemie 
 Technische Universitaet Muenchen 
 Lichtenbergstr. 4 
 Garching 
 D-85747 
 GERMANY 
;
_publ_contact_author_email H.Schmidbaur@lrz.tu-muenchen.de
_publ_contact_author_fax '++49 89 2891-3125'
_publ_contact_author_name 'Prof Hubert Schmidbaur'
_publ_contact_author_phone '++49 89 2891-3130'
_publ_section_title
;
 Insignificance of P-H...P Hydrogen Bonding: Structural Chemistry of
 Neutral and Protonated 1,8-Di(phosphinyl)naphthalene
;
_journal_name_full 'Journal of the American Chemical Society'
_journal_page_first 15833
_journal_page_last 15843
_journal_paper_doi 10.1021/ja045460x
_journal_volume 126
_journal_year 2004
_chemical_formula_moiety 'C10 H10 P2'
_chemical_formula_sum 'C10 H10 P2'
_chemical_formula_weight 192.12
_chemical_name_systematic
; 
 ? 
;
_space_group_IT_number 14
_symmetry_cell_setting monoclinic
_symmetry_space_group_name_Hall '-P 2yn'
_symmetry_space_group_name_H-M 'P 1 21/n 1'
_atom_sites_solution_hydrogens difmap
_atom_sites_solution_primary direct
_atom_sites_solution_secondary difmap
_audit_creation_method SHELXL-97
_cell_angle_alpha 90.00
_cell_angle_beta 115.0878(7)
_cell_angle_gamma 90.00
_cell_formula_units_Z 4
_cell_length_a 8.48400(10)
_cell_length_b 12.8058(2)
_cell_length_c 9.7203(2)
_cell_measurement_reflns_used 25895
_cell_measurement_temperature 143(2)
_cell_measurement_theta_max 25.31
_cell_measurement_theta_min 3.18
_cell_volume 956.43(3)
_computing_cell_refinement DENZO
_computing_data_collection XPRESS
_computing_data_reduction SCALEPACK
_computing_molecular_graphics SHELXTL-PLUS
_computing_publication_material 'SHELXL-97 (Sheldrick, 1997)'
_computing_structure_refinement 'SHELXL-97 (Sheldrick, 1997)'
_computing_structure_solution 'SHELXS-97 (Sheldrick, 1990)'
_diffrn_ambient_temperature 143(2)
_diffrn_measured_fraction_theta_full 0.991
_diffrn_measured_fraction_theta_max 0.991
_diffrn_measurement_device_type 'NONIUS DIP 2020'
_diffrn_measurement_method phi-rotation
_diffrn_radiation_monochromator graphite
_diffrn_radiation_source 'fine-focus sealed tube'
_diffrn_radiation_type MoK\a
_diffrn_radiation_wavelength 0.71073
_diffrn_reflns_av_R_equivalents 0.024
_diffrn_reflns_av_sigmaI/netI 0.0167
_diffrn_reflns_limit_h_max 10
_diffrn_reflns_limit_h_min 0
_diffrn_reflns_limit_k_max 15
_diffrn_reflns_limit_k_min 0
_diffrn_reflns_limit_l_max 10
_diffrn_reflns_limit_l_min -11
_diffrn_reflns_number 25895
_diffrn_reflns_theta_full 25.31
_diffrn_reflns_theta_max 25.31
_diffrn_reflns_theta_min 3.18
_exptl_absorpt_coefficient_mu 0.394
_exptl_absorpt_correction_type none
_exptl_crystal_colour colourless
_exptl_crystal_density_diffrn 1.334
_exptl_crystal_description block
_exptl_crystal_F_000 400
_exptl_crystal_size_max 0.25
_exptl_crystal_size_mid 0.20
_exptl_crystal_size_min 0.15
_refine_diff_density_max 0.354
_refine_diff_density_min -0.514
_refine_diff_density_rms 0.053
_refine_ls_extinction_method none
_refine_ls_goodness_of_fit_ref 1.082
_refine_ls_hydrogen_treatment mixed
_refine_ls_matrix_type full
_refine_ls_number_parameters 153
_refine_ls_number_reflns 1736
_refine_ls_number_restraints 6
_refine_ls_restrained_S_all 1.080
_refine_ls_R_factor_all 0.0395
_refine_ls_R_factor_gt 0.0391
_refine_ls_shift/su_max 0.003
_refine_ls_shift/su_mean 0.000
_refine_ls_structure_factor_coef Fsqd
_refine_ls_weighting_details 'calc w=1/[\s^2^(Fo^2^)+(0.0480P)^2^+0.7188P] where P=(Fo^2^+2Fc^2^)/3'
_refine_ls_weighting_scheme calc
_refine_ls_wR_factor_gt 0.0986
_refine_ls_wR_factor_ref 0.0990
_reflns_number_gt 1698
_reflns_number_total 1736
_reflns_threshold_expression >2sigma(I)
_cod_data_source_file ja045460xsi20040906_014557.cif
_cod_data_source_block reit12
_cod_database_code 4113232

loop_
_symmetry_equiv_pos_as_xyz
'x, y, z'
'-x+1/2, y+1/2, -z+1/2'
'-x, -y, -z'
'x-1/2, -y-1/2, z-1/2'

loop_
_atom_site_label
_atom_site_type_symbol
_atom_site_fract_x
_atom_site_fract_y
_atom_site_fract_z
_atom_site_U_iso_or_equiv
_atom_site_adp_type
_atom_site_occupancy
_atom_site_symmetry_multiplicity
_atom_site_calc_flag
_atom_site_refinement_flags
_atom_site_disorder_assembly
_atom_site_disorder_group
P1 P 0.47773(7) -0.02154(5) 0.69987(6) 0.0413(2) Uani 1 1 d D . .
H11 H 0.400(3) 0.054(2) 0.598(3) 0.058(7) Uiso 1 1 d . . .
H12A H 0.443(8) -0.089(4) 0.589(6) 0.087 Uiso 0.50 1 d PD A 1
H12B H 0.601(7) 0.047(4) 0.772(7) 0.087 Uiso 0.50 1 d PD B 2
P2 P 0.64369(7) -0.18622(4) 0.93455(6) 0.0373(2) Uani 1 1 d D . .
H21 H 0.719(3) -0.256(2) 1.049(3) 0.052(7) Uiso 1 1 d . . .
H22A H 0.739(7) -0.109(4) 1.017(6) 0.079 Uiso 0.50 1 d PD C 1
H22B H 0.643(8) -0.256(4) 0.834(6) 0.079 Uiso 0.50 1 d PD D 2
C1 C 0.2975(2) -0.03529(13) 0.75760(19) 0.0243(4) Uani 1 1 d . . .
C2 C 0.1529(3) 0.02671(15) 0.6833(2) 0.0316(4) Uani 1 1 d . . .
H2 H 0.157(3) 0.0742(19) 0.608(3) 0.039(6) Uiso 1 1 d . . .
C3 C 0.0070(3) 0.02349(15) 0.7168(2) 0.0328(4) Uani 1 1 d . . .
H3 H -0.091(3) 0.069(2) 0.664(3) 0.048(7) Uiso 1 1 d . . .
C4 C 0.0061(2) -0.04213(14) 0.8262(2) 0.0271(4) Uani 1 1 d . . .
H4 H -0.087(3) -0.0455(17) 0.852(2) 0.034(6) Uiso 1 1 d . . .
C10 C 0.1507(2) -0.10766(13) 0.90703(19) 0.0225(4) Uani 1 1 d . . .
C5 C 0.1438(2) -0.17614(14) 1.0185(2) 0.0264(4) Uani 1 1 d . . .
H5 H 0.042(3) -0.1757(16) 1.035(2) 0.029(5) Uiso 1 1 d . . .
C6 C 0.2795(3) -0.24043(15) 1.0988(2) 0.0309(4) Uani 1 1 d . . .
H6 H 0.274(3) -0.2871(18) 1.176(3) 0.037(6) Uiso 1 1 d . . .
C7 C 0.4286(2) -0.23844(14) 1.0705(2) 0.0276(4) Uani 1 1 d . . .
H7 H 0.523(3) -0.2863(18) 1.125(2) 0.037(6) Uiso 1 1 d . . .
C8 C 0.4429(2) -0.17425(13) 0.96226(19) 0.0219(4) Uani 1 1 d . . .
C9 C 0.3014(2) -0.10569(12) 0.87507(18) 0.0204(3) Uani 1 1 d . . .

loop_
_atom_site_aniso_label
_atom_site_aniso_U_11
_atom_site_aniso_U_22
_atom_site_aniso_U_33
_atom_site_aniso_U_23
_atom_site_aniso_U_13
_atom_site_aniso_U_12
P1 0.0396(3) 0.0526(4) 0.0413(3) 0.0133(2) 0.0265(3) 0.0009(2)
P2 0.0284(3) 0.0439(3) 0.0489(4) 0.0090(2) 0.0254(3) 0.0078(2)
C1 0.0279(9) 0.0235(9) 0.0217(8) -0.0022(6) 0.0106(7) -0.0034(7)
C2 0.0379(10) 0.0291(10) 0.0249(9) 0.0028(7) 0.0104(8) 0.0009(8)
C3 0.0297(9) 0.0320(10) 0.0301(10) -0.0015(7) 0.0063(8) 0.0071(8)
C4 0.0205(8) 0.0299(9) 0.0297(9) -0.0074(7) 0.0093(7) -0.0005(7)
C10 0.0211(8) 0.0224(8) 0.0242(8) -0.0057(6) 0.0099(7) -0.0025(6)
C5 0.0243(9) 0.0286(9) 0.0324(9) -0.0026(7) 0.0179(8) -0.0036(7)
C6 0.0366(10) 0.0299(10) 0.0335(10) 0.0057(8) 0.0220(8) 0.0009(8)
C7 0.0279(9) 0.0277(9) 0.0288(9) 0.0040(7) 0.0134(8) 0.0042(7)
C8 0.0221(8) 0.0218(8) 0.0231(8) -0.0028(6) 0.0109(7) -0.0014(6)
C9 0.0212(8) 0.0205(8) 0.0197(8) -0.0051(6) 0.0088(6) -0.0032(6)

loop_
_atom_type_symbol
_atom_type_description
_atom_type_scat_dispersion_real
_atom_type_scat_dispersion_imag
_atom_type_scat_source
C C 0.0033 0.0016 'International Tables Vol C Tables 4.2.6.8 and 6.1.1.4'
H H 0.0000 0.0000 'International Tables Vol C Tables 4.2.6.8 and 6.1.1.4'
P P 0.1023 0.0942 'International Tables Vol C Tables 4.2.6.8 and 6.1.1.4'

loop_
_geom_angle_atom_site_label_1
_geom_angle_atom_site_label_2
_geom_angle_atom_site_label_3
_geom_angle
C1 P1 H11 94.7(11)
C1 P1 H12A 105(3)
H11 P1 H12A 90(3)
C1 P1 H12B 118(3)
H11 P1 H12B 87(3)
H12A P1 H12B 136(4)
C8 P2 H21 94.6(11)
C8 P2 H22A 103(3)
H21 P2 H22A 92(3)
C8 P2 H22B 117(3)
H21 P2 H22B 91(3)
H22A P2 H22B 140(4)
C2 C1 C9 119.33(16)
C2 C1 P1 116.91(14)
C9 C1 P1 123.76(13)
C1 C2 C3 122.37(17)
C1 C2 H2 116.8(13)
C3 C2 H2 120.8(13)
C4 C3 C2 119.80(17)
C4 C3 H3 119.8(15)
C2 C3 H3 120.4(15)
C3 C4 C10 120.64(17)
C3 C4 H4 121.9(14)
C10 C4 H4 117.5(14)
C5 C10 C4 119.01(16)
C5 C10 C9 120.36(15)
C4 C10 C9 120.62(16)
C6 C5 C10 121.03(16)
C6 C5 H5 121.3(13)
C10 C5 H5 117.7(12)
C5 C6 C7 119.32(17)
C5 C6 H6 120.5(14)
C7 C6 H6 120.2(13)
C8 C7 C6 122.53(16)
C8 C7 H7 118.3(14)
C6 C7 H7 119.1(14)
C7 C8 C9 119.45(15)
C7 C8 P2 116.59(13)
C9 C8 P2 123.92(12)
C8 C9 C10 117.30(15)
C8 C9 C1 125.47(15)
C10 C9 C1 117.23(15)

loop_
_geom_bond_atom_site_label_1
_geom_bond_atom_site_label_2
_geom_bond_distance
P1 C1 1.8467(18)
P1 H11 1.35(3)
P1 H12A 1.32(3)
P1 H12B 1.32(4)
P2 C8 1.8403(17)
P2 H21 1.36(3)
P2 H22A 1.31(4)
P2 H22B 1.32(3)
C1 C2 1.381(3)
C1 C9 1.444(2)
C2 C3 1.408(3)
C2 H2 0.96(2)
C3 C4 1.358(3)
C3 H3 0.97(3)
C4 C10 1.417(2)
C4 H4 0.92(2)
C10 C5 1.414(2)
C10 C9 1.438(2)
C5 C6 1.360(3)
C5 H5 0.94(2)
C6 C7 1.405(3)
C6 H6 0.97(2)
C7 C8 1.380(2)
C7 H7 0.97(2)
C8 C9 1.438(2)

loop_
_geom_torsion_atom_site_label_1
_geom_torsion_atom_site_label_2
_geom_torsion_atom_site_label_3
_geom_torsion_atom_site_label_4
_geom_torsion
C9 C1 C2 C3 -0.5(3)
P1 C1 C2 C3 179.98(14)
C1 C2 C3 C4 0.2(3)
C2 C3 C4 C10 0.0(3)
C3 C4 C10 C5 -179.05(17)
C3 C4 C10 C9 0.2(3)
C4 C10 C5 C6 179.96(17)
C9 C10 C5 C6 0.8(3)
C10 C5 C6 C7 0.1(3)
C5 C6 C7 C8 -0.8(3)
C6 C7 C8 C9 0.5(3)
C6 C7 C8 P2 -177.33(14)
C7 C8 C9 C10 0.4(2)
P2 C8 C9 C10 178.05(12)
C7 C8 C9 C1 -179.37(16)
P2 C8 C9 C1 -1.7(2)
C5 C10 C9 C8 -1.0(2)
C4 C10 C9 C8 179.82(15)
C5 C10 C9 C1 178.77(15)
C4 C10 C9 C1 -0.4(2)
C2 C1 C9 C8 -179.68(16)
P1 C1 C9 C8 -0.2(2)
C2 C1 C9 C10 0.6(2)
P1 C1 C9 C10 -179.92(12)
